data_2102746
loop_
_publ_author_name
'Redhammer, G\"unther J.'

_publ_section_title
;
 Temperature-dependent crystal structure refinement and ^57^Fe
 M\"ossbauer spectroscopy of Cu~2~Fe~2~Ge~4~O~13~
;
_journal_coeditor_code WS5044
_journal_issue 1
_journal_name_full 'Acta Crystallographica Section B'
_journal_page_first 4
_journal_page_last 16
_journal_paper_doi 10.1107/S0108768106051652
_journal_volume 63
_journal_year 2007
_chemical_formula_moiety 'Cu2 Fe2 Ge4 O13'
_chemical_formula_sum 'Cu2 Fe2 Ge4 O13'
_chemical_formula_weight 737.14
_space_group_crystal_system monoclinic
_space_group_IT_number 11
_space_group_name_Hall '-P 2yb'
_symmetry_space_group_name_Hall '-P 2yb'
_symmetry_space_group_name_H-M 'P 1 21/m 1'
_audit_creation_method 'WinGX routine CIF_UPDATE'
_cell_angle_alpha 90
_cell_angle_beta 96.19(2)
_cell_angle_gamma 90
_cell_formula_units_Z 2
_cell_length_a 12.0876(8)
_cell_length_b 8.5043(7)
_cell_length_c 4.8715(5)
_cell_measurement_reflns_used 4432
_cell_measurement_temperature 320(2)
_cell_measurement_theta_max 28.09
_cell_measurement_theta_min 2.93
_cell_volume 497.85(8)
_computing_cell_refinement 'STOE X-Area (Stoe & Cie, 2002)'
_computing_data_collection 'STOE X-Area (Stoe & Cie, 2002)'
_computing_data_reduction 'Stoe X-Area (Stoe & Cie, 2002)'
_computing_molecular_graphics 'Diamond 3.0 Bradenburg & Berndt 1999)'
_computing_publication_material 'Wingx 1.70.00 (Farrugia, 1999)'
_computing_structure_refinement 'SHELXL-97 (Sheldrick, 1997)'
_computing_structure_solution 'SHELXS-97 (Sheldrick, 1997)'
_diffrn_measured_fraction_theta_full 0.896
_diffrn_measured_fraction_theta_max 0.896
_diffrn_measurement_device one-circle-diffractometer
_diffrn_measurement_device_type 'STOE IPDS-I'
_diffrn_measurement_method 'rotation method, \f'
_diffrn_radiation_type MoK\a
_diffrn_radiation_wavelength 0.71073
_diffrn_reflns_av_R_equivalents 0.0377
_diffrn_reflns_limit_h_max 16
_diffrn_reflns_limit_h_min -15
_diffrn_reflns_limit_k_max 11
_diffrn_reflns_limit_k_min -11
_diffrn_reflns_limit_l_max 5
_diffrn_reflns_limit_l_min -5
_diffrn_reflns_number 4481
_diffrn_reflns_theta_full 28.09
_diffrn_reflns_theta_max 28.09
_diffrn_reflns_theta_min 2.93
_diffrn_standards_decay_% 0
_diffrn_standards_interval_count 0
_diffrn_standards_interval_time 0
_diffrn_standards_number 0
_exptl_absorpt_coefficient_mu 18.994
_exptl_absorpt_correction_T_max 0.25
_exptl_absorpt_correction_T_min 0.12
_exptl_absorpt_correction_type numerical
_exptl_absorpt_process_details 'via equivalents using Stoe X-SHAPE and X-RED (Stoe & Cie 1996)'
_exptl_crystal_colour 'pale green'
_exptl_crystal_density_diffrn 4.917
_exptl_crystal_density_method 'not measured'
_exptl_crystal_description prismatic
_exptl_crystal_F_000 684
_exptl_crystal_size_max 0.12
_exptl_crystal_size_mid 0.11
_exptl_crystal_size_min 0.08
_refine_diff_density_max 0.748
_refine_diff_density_min -0.805
_refine_ls_extinction_coef 0.0268(8)
_refine_ls_extinction_expression Fc^*^=kFc[1+0.001xFc^2^\l^3^/sin(2\q)]^-1/4^
_refine_ls_extinction_method SHELXL
_refine_ls_goodness_of_fit_ref 1.005
_refine_ls_hydrogen_treatment noref
_refine_ls_matrix_type full
_refine_ls_number_parameters 110
_refine_ls_number_reflns 1162
_refine_ls_number_restraints 0
_refine_ls_restrained_S_all 1.005
_refine_ls_R_factor_gt 0.0249
_refine_ls_shift/su_max 0.001
_refine_ls_structure_factor_coef Fsqd
_refine_ls_weighting_details 'calc w=1/[\s^2^(Fo^2^)+(0.0272P)^2^+0.0000P] where P=(Fo^2^+2Fc^2^)/3'
_refine_ls_weighting_scheme calc
_refine_ls_wR_factor_ref 0.0508
_reflns_number_gt 955
_reflns_number_total 1162
_reflns_threshold_expression >2sigma(I)
_cod_data_source_file ws5044.cif
_cod_data_source_block cf9_050
_cod_original_cell_volume 497.86(7)
_cod_original_sg_symbol_H-M 'P 21/m'
_cod_database_code 2102746

loop_
_symmetry_equiv_pos_as_xyz
'x, y, z'
'-x, y+1/2, -z'
'-x, -y, -z'
'x, -y-1/2, z'

loop_
_atom_site_type_symbol
_atom_site_label
_atom_site_fract_x
_atom_site_fract_y
_atom_site_fract_z
_atom_site_U_iso_or_equiv
_atom_site_adp_type
_atom_site_calc_flag
_atom_site_refinement_flags
_atom_site_occupancy
Ge Ge1 0.23988(5) 0.25 0.49305(14) 0.00620(16) Uani d S 1
Ge Ge2 0.74738(5) 0.25 0.33752(15) 0.00633(16) Uani d S 1
Ge Ge3 -0.00508(5) 0.25 0.40544(15) 0.00758(16) Uani d S 1
Ge Ge4 0.51226(5) 0.25 0.60642(14) 0.00566(15) Uani d S 1
Fe Fe1 0.37596(5) 0.06135(7) 1.04831(14) 0.00639(15) Uani d . 1
Cu Cu1 0.12556(4) -0.00334(7) 1.04342(13) 0.01159(15) Uani d . 1
O O1 0.3322(3) 0.25 0.7949(10) 0.0079(9) Uani d S 1
O O2 0.6532(3) 0.25 0.5721(11) 0.0132(10) Uani d S 1
O O3 0.1129(3) 0.25 0.6458(11) 0.0098(9) Uani d S 1
O O4 0.2481(2) 0.0836(4) 0.2853(7) 0.0095(6) Uani d . 1
O O5 0.8717(3) 0.25 0.5671(11) 0.0098(9) Uani d S 1
O O6 0.5034(2) 0.0745(3) 0.7915(7) 0.0091(6) Uani d . 1
O O7 0.7429(2) 0.0800(4) 0.1339(7) 0.0105(6) Uani d . 1
O O8 0.4359(3) 0.25 0.2825(10) 0.0078(9) Uani d S 1
O O9 -0.0030(2) 0.0830(4) 0.2016(8) 0.0171(8) Uani d . 1

loop_
_atom_site_aniso_label
_atom_site_aniso_U_11
_atom_site_aniso_U_22
_atom_site_aniso_U_33
_atom_site_aniso_U_12
_atom_site_aniso_U_13
_atom_site_aniso_U_23
Ge1 0.0033(3) 0.0056(3) 0.0095(4) 0 0.0000(2) 0
Ge2 0.0028(3) 0.0049(3) 0.0112(4) 0 0.0006(2) 0
Ge3 0.0027(3) 0.0094(3) 0.0107(4) 0 0.0006(2) 0
Ge4 0.0039(3) 0.0047(3) 0.0082(4) 0 -0.0002(2) 0
Fe1 0.0035(2) 0.0048(3) 0.0110(4) 0.0002(2) 0.0010(2) -0.0002(2)
Cu1 0.0032(2) 0.0140(3) 0.0175(3) -0.00094(18) 0.00106(17) -0.0067(2)
O1 0.0063(18) 0.0038(18) 0.013(3) 0 0.0001(15) 0
O2 0.0034(19) 0.019(2) 0.018(3) 0 0.0041(17) 0
O3 0.0019(17) 0.016(2) 0.012(3) 0 0.0031(15) 0
O4 0.0039(12) 0.0094(15) 0.015(2) -0.0037(10) 0.0024(11) -0.0030(12)
O5 0.0053(17) 0.014(2) 0.010(3) 0 0.0022(16) 0
O6 0.0061(13) 0.0074(14) 0.014(2) 0.0040(11) 0.0024(11) 0.0035(12)
O7 0.0062(13) 0.0077(14) 0.018(2) -0.0007(11) 0.0007(11) -0.0051(12)
O8 0.0061(18) 0.0064(19) 0.011(3) 0 0.0000(15) 0
O9 0.0045(13) 0.0216(18) 0.025(2) 0.0026(12) -0.0008(12) -0.0130(15)

loop_
_atom_type_symbol
_atom_type_description
_atom_type_scat_dispersion_real
_atom_type_scat_dispersion_imag
_atom_type_scat_source
Cu Cu 0.3201 1.2651 'International Tables Vol C Tables 4.2.6.8 and 6.1.1.4'
Fe Fe 0.3463 0.8444 'International Tables Vol C Tables 4.2.6.8 and 6.1.1.4'
Ge Ge 0.1547 1.8001 'International Tables Vol C Tables 4.2.6.8 and 6.1.1.4'
O O 0.0106 0.006 'International Tables Vol C Tables 4.2.6.8 and 6.1.1.4'

loop_
_geom_angle_atom_site_label_1
_geom_angle_atom_site_label_2
_geom_angle_atom_site_label_3
_geom_angle_site_symmetry_1
_geom_angle_site_symmetry_3
_geom_angle
O1 Ge1 O4 . . 114.59(12)
O1 Ge1 O4 . 4_565 114.59(12)
O4 Ge1 O4 . 4_565 108.0(2)
O1 Ge1 O3 . . 98.6(2)
O4 Ge1 O3 . . 110.35(12)
O4 Ge1 O3 4_565 . 110.35(12)
O2 Ge2 O7 . . 113.52(13)
O2 Ge2 O7 . 4_565 113.52(13)
O7 Ge2 O7 . 4_565 111.3(2)
O2 Ge2 O5 . . 99.2(2)
O7 Ge2 O5 . . 109.26(13)
O7 Ge2 O5 4_565 . 109.26(13)
O9 Ge3 O9 . 4_565 109.9(3)
O9 Ge3 O3 . . 108.85(13)
O9 Ge3 O3 4_565 . 108.85(13)
O9 Ge3 O5 . 1_455 108.75(13)
O9 Ge3 O5 4_565 1_455 108.75(13)
O3 Ge3 O5 . 1_455 111.7(2)
O2 Ge4 O8 . . 110.1(2)
O2 Ge4 O6 . 4_565 99.51(13)
O8 Ge4 O6 . 4_565 114.25(12)
O2 Ge4 O6 . . 99.51(13)
O8 Ge4 O6 . . 114.25(12)
O6 Ge4 O6 4_565 . 116.7(2)
O6 Fe1 O7 3_657 3_656 106.86(13)
O6 Fe1 O4 3_657 1_556 114.07(14)
O7 Fe1 O4 3_656 1_556 75.84(13)
O6 Fe1 O8 3_657 1_556 92.10(13)
O7 Fe1 O8 3_656 1_556 155.07(14)
O4 Fe1 O8 1_556 1_556 81.76(15)
O6 Fe1 O1 3_657 . 146.30(14)
O7 Fe1 O1 3_656 . 94.38(14)
O4 Fe1 O1 1_556 . 96.09(15)
O8 Fe1 O1 1_556 . 77.11(14)
O6 Fe1 O6 3_657 . 72.81(15)
O7 Fe1 O6 3_656 . 107.83(13)
O4 Fe1 O6 1_556 . 171.33(12)
O8 Fe1 O6 1_556 . 92.97(15)
O1 Fe1 O6 . . 75.95(14)
O9 Cu1 O4 3_556 1_556 178.16(16)
O9 Cu1 O9 3_556 1_556 77.58(16)
O4 Cu1 O9 1_556 1_556 101.85(13)
O9 Cu1 O7 3_556 3_656 102.25(14)
O4 Cu1 O7 1_556 3_656 78.21(13)
O9 Cu1 O7 1_556 3_656 176.42(16)

loop_
_geom_bond_atom_site_label_1
_geom_bond_atom_site_label_2
_geom_bond_site_symmetry_2
_geom_bond_distance
Ge1 O1 . 1.748(5)
Ge1 O4 . 1.749(3)
Ge1 O4 4_565 1.749(3)
Ge1 O3 . 1.776(4)
Ge2 O2 . 1.698(5)
Ge2 O7 . 1.751(3)
Ge2 O7 4_565 1.751(3)
Ge2 O5 . 1.773(5)
Ge3 O9 . 1.734(3)
Ge3 O9 4_565 1.734(3)
Ge3 O3 . 1.745(5)
Ge3 O5 1_455 1.759(5)
Ge4 O2 . 1.729(4)
Ge4 O8 . 1.740(5)
Ge4 O6 4_565 1.753(3)
Ge4 O6 . 1.753(3)
Fe1 O6 3_657 1.956(3)
Fe1 O7 3_656 2.005(3)
Fe1 O4 1_556 2.035(3)
Fe1 O8 1_556 2.055(3)
Fe1 O1 . 2.058(3)
Fe1 O6 . 2.090(3)
Cu1 O9 3_556 1.923(3)
Cu1 O4 1_556 1.937(3)
Cu1 O9 1_556 1.951(3)
Cu1 O7 3_656 1.999(3)
